data_1510979
loop_
_publ_author_name
'Rogl, P.'
'Klesnar, H.'
'Fischer, P.'

_publ_section_title
;
 Neutron powder diffraction studies of Ce3 B2 N4 and isotypic RE3 B2 N4
 compounds (RE= La, Pr, Nd, MM)
;
_journal_name_full 'Journal of the American Ceramic Society'
_journal_page_first 2634
_journal_page_last 2639
_journal_paper_doi 10.1111/j.1151-2916.1990.tb06739.x
_journal_volume 73
_journal_year 1990
_chemical_formula_sum 'B2 Ce3 N4'
_chemical_name_systematic 'Ce3 B2 N4'
_space_group_IT_number 71
_symmetry_space_group_name_Hall '-I 2 2'
_symmetry_space_group_name_H-M 'I m m m'
_cell_angle_alpha 90
_cell_angle_beta 90
_cell_angle_gamma 90
_cell_formula_units_Z 2
_cell_length_a 3.5653
_cell_length_b 6.316
_cell_length_c 10.713
_cell_volume 241.240
_citation_journal_id_ASTM JACTAW
_cod_data_source_file boron_63.cif
_cod_data_source_block B2Ce3N4
_cod_original_cell_volume 241.24
_cod_database_code 1510979

loop_
_symmetry_equiv_pos_as_xyz
x,y,z
-x,-y,z
x,-y,-z
-x,y,-z
-x,-y,-z
x,y,-z
-x,y,z
x,-y,z
x+1/2,y+1/2,z+1/2
-x+1/2,-y+1/2,z+1/2
x+1/2,-y+1/2,-z+1/2
-x+1/2,y+1/2,-z+1/2
-x+1/2,-y+1/2,-z+1/2
x+1/2,y+1/2,-z+1/2
-x+1/2,y+1/2,z+1/2
x+1/2,-y+1/2,z+1/2

loop_
_atom_site_label
_atom_site_type_symbol
_atom_site_fract_x
_atom_site_fract_y
_atom_site_fract_z
_atom_site_occupancy
_atom_site_U_iso_or_equiv
Ce2 Ce 0.5 0 0.2944 1 0.0
N1 N 0 0.2552 0.3807 1 0.0
Ce1 Ce 0 0 0 1 0.0
B1 B 0 0.1416 0.5 1 0.0
